data_4311780
loop_
_publ_author_name
'Takahiko Kojima'
'Ken-ichi Hayashi'
'Yoshihisa Matsuda'

_publ_section_title
;
 Structures and Properties of Ruthenium(II) Complexes of Pyridylamine
 Ligands with Oxygen-Bound Amide Moieties: Regulation of Structures and
 Proton-Coupled Electron Transfer
;
_journal_name_full 'Inorganic Chemistry'
_journal_page_first 6793
_journal_page_last 6804
_journal_paper_doi 10.1021/ic0495665
_journal_volume 43
_journal_year 2004
_chemical_formula_sum 'C40 H32 Cl F6 N6 O2 P Ru'
_chemical_formula_weight 910.22
_space_group_IT_number 14
_symmetry_cell_setting monoclinic
_symmetry_Int_Tables_number 14
_symmetry_space_group_name_Hall '-P 2yn'
_symmetry_space_group_name_H-M 'P 1 21/n 1'
_audit_creation_date 'Mon May  9 10:45:43 2000'
_audit_creation_method 'from TEXRAY.INF file'
_cell_angle_alpha 90
_cell_angle_beta 111.165(9)
_cell_angle_gamma 90
_cell_formula_units_Z 4
_cell_length_a 16.253(2)
_cell_length_b 13.756(2)
_cell_length_c 17.874(2)
_cell_measurement_reflns_used 25
_cell_measurement_temperature 296.2
_cell_measurement_theta_max 15.0
_cell_measurement_theta_min 14.8
_cell_volume 3726.6(9)
_computing_cell_refinement 'Rigaku/AFC Diffractometer Control'
_computing_data_collection 'Rigaku/AFC Diffractometer Control'
_computing_data_reduction teXsan
_computing_publication_material teXsan
_computing_structure_refinement teXsan
_diffrn_ambient_temperature 296.2
_diffrn_measurement_device_type 'Rigaku AFC7R'
_diffrn_measurement_method \w-2\q
_diffrn_orient_matrix_UB_11 0.00761
_diffrn_orient_matrix_UB_12 0.02451
_diffrn_orient_matrix_UB_13 -0.04978
_diffrn_orient_matrix_UB_21 0.05775
_diffrn_orient_matrix_UB_22 -0.03483
_diffrn_orient_matrix_UB_23 0.01533
_diffrn_orient_matrix_UB_31 -0.03098
_diffrn_orient_matrix_UB_32 -0.05891
_diffrn_orient_matrix_UB_33 -0.02978
_diffrn_radiation_detector 'scintillation counter'
_diffrn_radiation_monochromator graphite
_diffrn_radiation_source 'Rigaku rotating anode'
_diffrn_radiation_type 'Mo K\a'
_diffrn_radiation_wavelength 0.7107
_diffrn_reflns_av_R_equivalents 0.038
_diffrn_reflns_av_sigmaI/netI 0.000
_diffrn_reflns_limit_h_max 21
_diffrn_reflns_limit_h_min 0
_diffrn_reflns_limit_k_max 0
_diffrn_reflns_limit_k_min -17
_diffrn_reflns_limit_l_max 21
_diffrn_reflns_limit_l_min -23
_diffrn_reflns_number 9208
_diffrn_reflns_reduction_process 'Lp corrections applied'
_diffrn_reflns_theta_max 0.00
_diffrn_reflns_theta_min 0.00
_diffrn_standards_decay_% 1.25
_diffrn_standards_interval_count 150
_diffrn_standards_number 3
_exptl_absorpt_coefficient_mu 0.612
_exptl_absorpt_correction_T_max 1.000
_exptl_absorpt_correction_T_min 0.868
_exptl_absorpt_correction_type psi-scan
_exptl_absorpt_process_details '(North, Phillips & Mathews, 1968)'
_exptl_crystal_colour orange
_exptl_crystal_density_diffrn 1.622
_exptl_crystal_density_method 'not measured'
_exptl_crystal_description prismatic
_exptl_crystal_F_000 1840.00
_exptl_crystal_size_max 0.250
_exptl_crystal_size_mid 0.250
_exptl_crystal_size_min 0.150
_refine_diff_density_max 1.47
_refine_diff_density_min -1.45
_refine_ls_extinction_coef 0.00000
_refine_ls_extinction_method 'Zachariasen(1967) type 2 Gaussian isotropic'
_refine_ls_goodness_of_fit_ref 2.210
_refine_ls_hydrogen_treatment noref
_refine_ls_matrix_type full
_refine_ls_number_constraints 0
_refine_ls_number_parameters 551
_refine_ls_number_reflns 4368
_refine_ls_number_restraints 0
_refine_ls_R_factor_all 0.0000
_refine_ls_R_factor_gt 0.0000
_refine_ls_shift/su_max 0.8390
_refine_ls_shift/su_mean 0.0000
_refine_ls_structure_factor_coef F
_refine_ls_weighting_details 'w = 1/[\s^2^(Fo) + 0.00010|Fo|^2^]'
_refine_ls_weighting_scheme calc
_refine_ls_wR_factor_gt 0.0000
_refine_ls_wR_factor_ref 0.0640
_reflns_number_gt 0
_reflns_number_total 8907
_reflns_threshold_expression >2.0sigma(I)
_cod_data_source_file ic0495665si20040402_010926.cif
_cod_data_source_block '[RuCl(a-Naph-TPA)]PF6'
_cod_depositor_comments
;
The following automatic conversions were performed:
'_reflns_observed_expression' tag replaced with
'_reflns_threshold_expression' tag as specified in the replacement
file
'cod-tools/trunk/perl-scripts/inputs/replacement_tags.lst'.

'_atom_site_calc_flags'
tag replaced with '_atom_site_calc_flag' tag as specified in the
replacement file
'cod-tools/trunk/perl-scripts/inputs/replacement_tags.lst'.

'_atom_type_scat_imag'
tag replaced with '_atom_type_scat_dispersion_imag' tag as specified
in the replacement file
'cod-tools/trunk/perl-scripts/inputs/replacement_tags.lst'.

Automatic conversion script
Id: cif_correct_tags 3137 2015-03-23 15:08:43Z antanas 
;
_cod_original_cell_volume 3726.7(8)
_cod_original_sg_symbol_H-M 'P 21/n '
_cod_original_formula_sum 'C40 H32 Cl F6 N6 O2 P Ru '
_cod_database_code 4311780

loop_
_symmetry_equiv_pos_as_xyz
x,y,z
1/2-x,1/2+y,1/2-z
-x,-y,-z
1/2+x,1/2-y,1/2+z

loop_
_atom_site_label
_atom_site_type_symbol
_atom_site_fract_x
_atom_site_fract_y
_atom_site_fract_z
_atom_site_U_iso_or_equiv
_atom_site_adp_type
_atom_site_occupancy
_atom_site_calc_flag
_atom_site_refinement_flags
_atom_site_disorder_assembly
_atom_site_disorder_group
Ru(1) Ru 0.12722(4) 0.22650(4) -0.00026(3) 0.0404(1) Uani 1.00 d . . .
Cl(1) Cl -0.0311(1) 0.2100(1) -0.0755(1) 0.0569(5) Uani 1.00 d . . .
P(1) P 0.3248(2) 0.6018(2) -0.1331(1) 0.0707(8) Uani 1.00 d . . .
F(1) F 0.3808(4) 0.5777(4) -0.1859(3) 0.108(2) Uani 1.00 d . . .
F(2) F 0.2689(4) 0.6323(6) -0.0823(3) 0.148(3) Uani 1.00 d . . .
F(3) F 0.2374(6) 0.5842(8) -0.2036(6) 0.163(4) Uani 0.80 d P . .
F(4) F 0.3298(7) 0.7146(5) -0.1530(6) 0.142(4) Uani 0.80 d P . .
F(5) F 0.4131(6) 0.6166(8) -0.0583(5) 0.121(3) Uani 0.80 d P . .
F(6) F 0.3259(9) 0.4940(8) -0.1091(8) 0.139(5) Uani 0.70 d P . .
F(7) F 0.263(2) 0.653(2) -0.206(1) 0.20(1) Uani 0.30 d P . .
F(8) F 0.394(2) 0.660(3) -0.086(3) 0.13(2) Uani 0.20 d P . .
F(9) F 0.370(3) 0.515(3) -0.074(2) 0.16(2) Uani 0.20 d P . .
F(10) F 0.277(4) 0.503(2) -0.164(3) 0.18(2) Uani 0.20 d P . .
O(1) O 0.1041(3) 0.1763(3) 0.1008(2) 0.044(1) Uani 1.00 d . . .
O(2) O 0.1300(4) 0.5247(3) 0.2153(3) 0.077(2) Uani 1.00 d . . .
N(1) N 0.1623(4) 0.2660(4) -0.0954(3) 0.048(2) Uani 1.00 d . . .
N(2) N 0.2582(4) 0.2313(4) 0.0575(3) 0.044(1) Uani 1.00 d . . .
N(3) N 0.1439(4) 0.0905(4) -0.0302(3) 0.046(2) Uani 1.00 d . . .
N(4) N 0.1143(3) 0.3800(4) 0.0039(3) 0.041(1) Uani 1.00 d . . .
N(5) N 0.1158(4) 0.0126(4) 0.0761(3) 0.047(2) Uani 1.00 d . . .
N(6) N 0.1222(4) 0.3932(4) 0.1345(3) 0.044(2) Uani 1.00 d . . .
C(1) C 0.2546(5) 0.2970(6) -0.0685(4) 0.064(2) Uani 1.00 d . . .
C(2) C 0.3077(5) 0.2625(5) 0.0140(4) 0.047(2) Uani 1.00 d . . .
C(3) C 0.3978(5) 0.2664(6) 0.0450(5) 0.067(2) Uani 1.00 d . . .
C(4) C 0.4434(5) 0.2351(7) 0.1220(6) 0.079(3) Uani 1.00 d . . .
C(5) C 0.3936(5) 0.2001(6) 0.1655(5) 0.066(3) Uani 1.00 d . . .
C(6) C 0.3054(5) 0.1979(5) 0.1322(4) 0.051(2) Uani 1.00 d . . .
C(7) C 0.1461(6) 0.1773(5) -0.1474(4) 0.065(2) Uani 1.00 d . . .
C(8) C 0.1675(5) 0.0860(5) -0.0964(4) 0.055(2) Uani 1.00 d . . .
C(9) C 0.2003(5) 0.0021(6) -0.1165(4) 0.063(2) Uani 1.00 d . . .
C(10) C 0.2089(5) -0.0802(5) -0.0687(5) 0.065(2) Uani 1.00 d . . .
C(11) C 0.1792(5) -0.0772(5) -0.0069(4) 0.060(2) Uani 1.00 d . . .
C(12) C 0.1470(5) 0.0099(5) 0.0127(4) 0.047(2) Uani 1.00 d . . .
C(13) C 0.1042(5) 0.3494(5) -0.1339(4) 0.054(2) Uani 1.00 d . . .
C(14) C 0.1062(5) 0.4201(5) -0.0687(4) 0.046(2) Uani 1.00 d . . .
C(15) C 0.1007(5) 0.5190(5) -0.0810(4) 0.056(2) Uani 1.00 d . . .
C(16) C 0.0998(5) 0.5795(5) -0.0206(4) 0.058(2) Uani 1.00 d . . .
C(17) C 0.1068(5) 0.5411(5) 0.0523(4) 0.050(2) Uani 1.00 d . . .
C(18) C 0.1142(5) 0.4409(4) 0.0630(4) 0.044(2) Uani 1.00 d . . .
C(19) C 0.1011(4) 0.0885(5) 0.1188(4) 0.042(2) Uani 1.00 d . . .
C(20) C 0.0843(5) 0.0626(5) 0.1925(4) 0.045(2) Uani 1.00 d . . .
C(21) C 0.1335(5) -0.0114(5) 0.2396(4) 0.056(2) Uani 1.00 d . . .
C(22) C 0.1249(6) -0.0350(6) 0.3129(5) 0.076(3) Uani 1.00 d . . .
C(23) C 0.0684(6) 0.0145(6) 0.3380(5) 0.072(3) Uani 1.00 d . . .
C(24) C -0.0464(6) 0.1419(6) 0.3158(5) 0.068(3) Uani 1.00 d . . .
C(25) C -0.0957(6) 0.2154(6) 0.2723(5) 0.073(3) Uani 1.00 d . . .
C(26) C -0.0850(5) 0.2410(6) 0.2006(5) 0.064(2) Uani 1.00 d . . .
C(27) C -0.0279(5) 0.1943(5) 0.1729(4) 0.053(2) Uani 1.00 d . . .
C(28) C 0.0246(4) 0.1166(5) 0.2174(4) 0.045(2) Uani 1.00 d . . .
C(29) C 0.0148(5) 0.0903(5) 0.2912(4) 0.054(2) Uani 1.00 d . . .
C(30) C 0.1305(5) 0.4368(5) 0.2065(4) 0.052(2) Uani 1.00 d . . .
C(31) C 0.1445(5) 0.3664(5) 0.2738(4) 0.048(2) Uani 1.00 d . . .
C(32) C 0.2031(5) 0.2934(5) 0.2857(4) 0.058(2) Uani 1.00 d . . .
C(33) C 0.2204(5) 0.2282(6) 0.3509(5) 0.069(2) Uani 1.00 d . . .
C(34) C 0.1754(6) 0.2404(6) 0.4018(4) 0.072(3) Uani 1.00 d . . .
C(35) C 0.0691(7) 0.3268(7) 0.4458(5) 0.083(3) Uani 1.00 d . . .
C(36) C 0.0076(7) 0.3951(8) 0.4349(6) 0.099(4) Uani 1.00 d . . .
C(37) C -0.0135(7) 0.4607(7) 0.3689(6) 0.092(3) Uani 1.00 d . . .
C(38) C 0.0332(6) 0.4523(6) 0.3184(5) 0.069(3) Uani 1.00 d . . .
C(39) C 0.0972(5) 0.3809(5) 0.3271(4) 0.054(2) Uani 1.00 d . . .
C(40) C 0.1149(6) 0.3142(6) 0.3922(4) 0.063(2) Uani 1.00 d . . .
H(1) H 0.0856 0.1760 -0.1814 0.0702 Uiso 1.00 calc . . .
H(2) H 0.2802 0.2722 -0.1046 0.0729 Uiso 1.00 calc . . .
H(3) H 0.2565 0.3660 -0.0687 0.0764 Uiso 1.00 calc . . .
H(4) H 0.4292 0.2907 0.0131 0.0709 Uiso 1.00 calc . . .
H(5) H 0.5064 0.2373 0.1445 0.0890 Uiso 1.00 calc . . .
H(6) H 0.4223 0.1771 0.2187 0.0843 Uiso 1.00 calc . . .
H(7) H 0.2737 0.1714 0.1629 0.0726 Uiso 1.00 calc . . .
H(8) H 0.1819 0.1799 -0.1791 0.0762 Uiso 1.00 calc . . .
H(9) H 0.2176 0.0005 -0.1620 0.0940 Uiso 1.00 calc . . .
H(10) H 0.2356 -0.1377 -0.0790 0.0726 Uiso 1.00 calc . . .
H(11) H 0.1802 -0.1346 0.0230 0.0679 Uiso 1.00 calc . . .
H(12) H 0.0455 0.3266 -0.1606 0.0657 Uiso 1.00 calc . . .
H(13) H 0.1246 0.3800 -0.1714 0.0564 Uiso 1.00 calc . . .
H(14) H 0.0978 0.5454 -0.1314 0.0617 Uiso 1.00 calc . . .
H(15) H 0.0952 0.6478 -0.0287 0.0632 Uiso 1.00 calc . . .
H(16) H 0.1058 0.5824 0.0948 0.0572 Uiso 1.00 calc . . .
H(17) H 0.1737 -0.0469 0.2223 0.0788 Uiso 1.00 calc . . .
H(18) H 0.1591 -0.0858 0.3449 0.0702 Uiso 1.00 calc . . .
H(19) H 0.0639 -0.0023 0.3879 0.0762 Uiso 1.00 calc . . .
H(20) H -0.0533 0.1238 0.3646 0.0632 Uiso 1.00 calc . . .
H(21) H -0.1373 0.2487 0.2898 0.0863 Uiso 1.00 calc . . .
H(22) H -0.1189 0.2937 0.1702 0.0657 Uiso 1.00 calc . . .
H(23) H -0.0233 0.2139 0.1236 0.0702 Uiso 1.00 calc . . .
H(24) H 0.2336 0.2856 0.2495 0.0657 Uiso 1.00 calc . . .
H(25) H 0.2625 0.1774 0.3587 0.0788 Uiso 1.00 calc . . .
H(26) H 0.1866 0.1970 0.4453 0.0788 Uiso 1.00 calc . . .
H(27) H 0.0820 0.2854 0.4908 0.0940 Uiso 1.00 calc . . .
H(28) H -0.0236 0.4008 0.4708 0.1104 Uiso 1.00 calc . . .
H(29) H -0.0586 0.5088 0.3596 0.1023 Uiso 1.00 calc . . .
H(30) H 0.0211 0.4969 0.2753 0.0783 Uiso 1.00 calc . . .
H(31) H 0.1014 -0.0508 0.0927 0.0816 Uiso 1.00 calc . . .
H(32) H 0.1132 0.3195 0.1318 0.0796 Uiso 1.00 calc . . .

loop_
_atom_site_aniso_label
_atom_site_aniso_U_11
_atom_site_aniso_U_22
_atom_site_aniso_U_33
_atom_site_aniso_U_12
_atom_site_aniso_U_13
_atom_site_aniso_U_23
Ru(1) 0.0604(3) 0.0294(2) 0.0317(2) 0.0003(3) 0.0168(2) 0.0011(3)
Cl(1) 0.066(1) 0.0382(10) 0.056(1) -0.0018(9) 0.0095(9) -0.0029(8)
P(1) 0.074(2) 0.078(2) 0.066(1) -0.004(1) 0.034(1) -0.010(1)
F(1) 0.134(4) 0.122(5) 0.093(3) 0.035(4) 0.072(3) 0.026(3)
F(2) 0.111(4) 0.246(8) 0.109(4) -0.009(5) 0.066(3) -0.068(5)
F(3) 0.101(6) 0.21(1) 0.137(8) 0.005(7) -0.003(6) -0.102(7)
F(4) 0.180(9) 0.064(5) 0.177(9) 0.022(5) 0.058(7) 0.007(5)
F(5) 0.091(6) 0.160(9) 0.092(6) 0.008(6) 0.009(5) 0.000(6)
F(6) 0.19(1) 0.076(6) 0.17(1) -0.026(7) 0.097(8) 0.038(7)
F(7) 0.21(3) 0.32(3) 0.07(1) 0.19(2) 0.07(1) 0.11(2)
F(8) 0.10(3) 0.12(3) 0.18(4) -0.08(2) 0.05(2) -0.09(2)
F(9) 0.27(5) 0.14(4) 0.08(2) -0.02(4) 0.07(2) 0.04(2)
F(10) 0.36(6) 0.05(2) 0.18(3) -0.05(3) 0.16(3) 0.00(2)
O(1) 0.063(3) 0.029(2) 0.042(2) -0.005(2) 0.023(2) 0.002(2)
O(2) 0.153(5) 0.033(3) 0.058(3) -0.002(3) 0.052(3) -0.006(2)
N(1) 0.067(4) 0.044(3) 0.037(3) 0.000(3) 0.022(3) -0.001(3)
N(2) 0.070(4) 0.027(3) 0.038(3) 0.003(3) 0.022(2) 0.002(3)
N(3) 0.069(4) 0.036(3) 0.033(3) 0.000(3) 0.018(3) -0.002(2)
N(4) 0.058(4) 0.033(3) 0.031(3) -0.003(3) 0.014(2) 0.004(2)
N(5) 0.067(4) 0.029(3) 0.052(3) 0.000(3) 0.030(3) 0.001(3)
N(6) 0.073(4) 0.029(3) 0.031(3) -0.005(3) 0.019(3) -0.001(2)
C(1) 0.093(6) 0.062(5) 0.047(4) 0.009(4) 0.038(4) 0.009(4)
C(2) 0.062(4) 0.036(3) 0.048(4) 0.006(3) 0.026(3) -0.004(3)
C(3) 0.077(5) 0.054(5) 0.077(5) 0.000(5) 0.037(4) 0.003(4)
C(4) 0.057(5) 0.076(6) 0.094(6) 0.000(5) 0.014(5) 0.008(6)
C(5) 0.063(5) 0.068(5) 0.058(5) -0.001(4) 0.009(4) 0.015(4)
C(6) 0.063(5) 0.041(4) 0.047(4) 0.000(4) 0.019(3) 0.004(3)
C(7) 0.116(7) 0.046(4) 0.039(4) 0.011(4) 0.036(4) 0.000(3)
C(8) 0.088(5) 0.032(4) 0.046(4) 0.003(4) 0.026(4) -0.006(3)
C(9) 0.093(6) 0.054(5) 0.047(4) 0.006(4) 0.032(4) -0.013(4)
C(10) 0.090(6) 0.044(4) 0.061(5) 0.014(4) 0.029(4) -0.011(4)
C(11) 0.084(6) 0.037(4) 0.057(4) 0.011(4) 0.025(4) -0.003(4)
C(12) 0.063(5) 0.031(3) 0.048(4) 0.003(3) 0.022(3) 0.001(3)
C(13) 0.091(6) 0.038(4) 0.030(3) 0.013(4) 0.019(3) 0.008(3)
C(14) 0.069(5) 0.032(3) 0.036(3) -0.004(3) 0.018(3) 0.002(3)
C(15) 0.080(5) 0.038(4) 0.045(4) 0.000(4) 0.017(4) 0.015(3)
C(16) 0.095(6) 0.025(3) 0.054(4) -0.001(4) 0.028(4) 0.006(3)
C(17) 0.075(5) 0.028(3) 0.049(4) 0.000(3) 0.024(4) 0.003(3)
C(18) 0.069(5) 0.028(3) 0.037(3) -0.002(3) 0.021(3) 0.000(3)
C(19) 0.056(4) 0.031(3) 0.040(4) 0.003(3) 0.017(3) 0.005(3)
C(20) 0.059(4) 0.035(4) 0.043(4) -0.003(3) 0.020(3) 0.004(3)
C(21) 0.071(5) 0.042(4) 0.059(4) 0.008(4) 0.028(4) 0.015(4)
C(22) 0.107(7) 0.060(5) 0.064(5) 0.011(5) 0.034(5) 0.028(4)
C(23) 0.109(7) 0.059(5) 0.055(5) -0.008(5) 0.036(4) 0.015(4)
C(24) 0.098(6) 0.062(5) 0.060(4) -0.013(5) 0.049(4) -0.006(4)
C(25) 0.091(6) 0.055(5) 0.090(6) 0.000(5) 0.054(4) -0.010(5)
C(26) 0.074(5) 0.050(5) 0.073(5) 0.002(4) 0.034(4) 0.004(4)
C(27) 0.062(5) 0.043(4) 0.054(4) 0.001(4) 0.023(3) 0.005(3)
C(28) 0.056(4) 0.036(4) 0.045(4) -0.006(3) 0.020(3) 0.002(3)
C(29) 0.072(5) 0.050(4) 0.045(4) -0.006(4) 0.029(3) 0.006(3)
C(30) 0.079(5) 0.036(4) 0.044(4) -0.001(4) 0.025(4) -0.003(3)
C(31) 0.069(5) 0.040(4) 0.033(3) -0.005(4) 0.015(3) -0.004(3)
C(32) 0.075(5) 0.045(4) 0.047(4) 0.003(4) 0.015(4) 0.002(3)
C(33) 0.083(6) 0.048(4) 0.059(5) 0.001(5) 0.006(4) 0.010(4)
C(34) 0.092(6) 0.061(5) 0.045(4) -0.012(5) 0.002(4) 0.012(4)
C(35) 0.128(8) 0.078(6) 0.053(5) -0.025(6) 0.045(5) -0.003(5)
C(36) 0.156(9) 0.090(7) 0.082(6) -0.022(7) 0.081(5) -0.015(6)
C(37) 0.134(8) 0.079(6) 0.086(6) 0.006(6) 0.067(5) -0.012(5)
C(38) 0.108(6) 0.051(5) 0.060(5) 0.003(5) 0.047(4) -0.001(4)
C(39) 0.074(5) 0.041(4) 0.040(4) -0.005(4) 0.015(4) -0.001(3)
C(40) 0.082(6) 0.065(5) 0.038(4) -0.019(5) 0.016(4) 0.003(4)

loop_
_atom_type_symbol
_atom_type_description
_atom_type_scat_dispersion_real
_atom_type_scat_dispersion_imag
_atom_type_scat_source
C C 0.003 0.002
;International Tables for Crystallography
(1992, Vol. C, Tables 4.2.6.8 and 6.1.1.1)
;
H H 0.000 0.000
;International Tables for Crystallography
(1992, Vol. C, Table 6.1.1.2)
;
N N 0.006 0.003
;International Tables for Crystallography
(1992, Vol. C, Tables 4.2.6.8 and 6.1.1.1)
;
O O 0.011 0.006
;International Tables for Crystallography
(1992, Vol. C, Tables 4.2.6.8 and 6.1.1.1)
;
Cl Cl 0.148 0.159
;International Tables for Crystallography
(1992, Vol. C, Tables 4.2.6.8 and 6.1.1.1)
;
Ru Ru -1.259 0.836
;International Tables for Crystallography
(1992, Vol. C, Tables 4.2.6.8 and 6.1.1.1)
;
P P 0.102 0.094
;International Tables for Crystallography
(1992, Vol. C, Tables 4.2.6.8 and 6.1.1.1)
;
F F 0.017 0.010
;International Tables for Crystallography
(1992, Vol. C, Tables 4.2.6.8 and 6.1.1.1)
;

loop_
_geom_angle_atom_site_label_1
_geom_angle_atom_site_label_2
_geom_angle_atom_site_label_3
_geom_angle
_geom_angle_site_symmetry_1
_geom_angle_site_symmetry_2
_geom_angle_site_symmetry_3
_geom_angle_publ_flag
Cl(1) Ru(1) O(1) 87.8(1) 1_555 1_555 1_555 yes
Cl(1) Ru(1) N(1) 96.9(2) 1_555 1_555 1_555 yes
Cl(1) Ru(1) N(2) 175.9(2) 1_555 1_555 1_555 yes
Cl(1) Ru(1) N(3) 89.0(2) 1_555 1_555 1_555 yes
Cl(1) Ru(1) N(4) 90.8(1) 1_555 1_555 1_555 yes
O(1) Ru(1) N(1) 173.6(2) 1_555 1_555 1_555 yes
O(1) Ru(1) N(2) 93.1(2) 1_555 1_555 1_555 yes
O(1) Ru(1) N(3) 90.4(2) 1_555 1_555 1_555 yes
O(1) Ru(1) N(4) 104.3(2) 1_555 1_555 1_555 yes
N(1) Ru(1) N(2) 81.8(2) 1_555 1_555 1_555 yes
N(1) Ru(1) N(3) 85.4(2) 1_555 1_555 1_555 yes
N(1) Ru(1) N(4) 80.0(2) 1_555 1_555 1_555 yes
N(2) Ru(1) N(3) 87.0(2) 1_555 1_555 1_555 yes
N(2) Ru(1) N(4) 92.8(2) 1_555 1_555 1_555 yes
N(3) Ru(1) N(4) 165.3(2) 1_555 1_555 1_555 yes
F(1) P(1) F(2) 176.5(4) 1_555 1_555 1_555 yes
F(1) P(1) F(3) 92.3(5) 1_555 1_555 1_555 yes
F(1) P(1) F(4) 89.2(5) 1_555 1_555 1_555 yes
F(1) P(1) F(5) 89.4(5) 1_555 1_555 1_555 yes
F(1) P(1) F(6) 90.7(6) 1_555 1_555 1_555 yes
F(1) P(1) F(7) 85(1) 1_555 1_555 1_555 yes
F(1) P(1) F(8) 88(1) 1_555 1_555 1_555 yes
F(1) P(1) F(9) 90(1) 1_555 1_555 1_555 yes
F(1) P(1) F(10) 85(1) 1_555 1_555 1_555 yes
F(2) P(1) F(3) 87.6(5) 1_555 1_555 1_555 yes
F(2) P(1) F(4) 87.4(5) 1_555 1_555 1_555 yes
F(2) P(1) F(5) 90.8(5) 1_555 1_555 1_555 yes
F(2) P(1) F(6) 92.7(7) 1_555 1_555 1_555 yes
F(2) P(1) F(7) 92(1) 1_555 1_555 1_555 yes
F(2) P(1) F(8) 90(1) 1_555 1_555 1_555 yes
F(2) P(1) F(9) 92(1) 1_555 1_555 1_555 yes
F(2) P(1) F(10) 96(1) 1_555 1_555 1_555 yes
F(3) P(1) F(4) 94.4(6) 1_555 1_555 1_555 yes
F(3) P(1) F(5) 177.4(6) 1_555 1_555 1_555 yes
F(3) P(1) F(6) 89.5(6) 1_555 1_555 1_555 yes
F(3) P(1) F(7) 39(1) 1_555 1_555 1_555 yes
F(3) P(1) F(8) 153(1) 1_555 1_555 1_555 yes
F(3) P(1) F(9) 119(1) 1_555 1_555 1_555 yes
F(3) P(1) F(10) 51(1) 1_555 1_555 1_555 yes
F(4) P(1) F(5) 87.7(5) 1_555 1_555 1_555 yes
F(4) P(1) F(6) 176.1(6) 1_555 1_555 1_555 yes
F(4) P(1) F(7) 54(1) 1_555 1_555 1_555 yes
F(4) P(1) F(8) 58(1) 1_555 1_555 1_555 yes
F(4) P(1) F(9) 146(1) 1_555 1_555 1_555 yes
F(4) P(1) F(10) 145(1) 1_555 1_555 1_555 yes
F(5) P(1) F(6) 88.4(6) 1_555 1_555 1_555 yes
F(5) P(1) F(7) 142(1) 1_555 1_555 1_555 yes
F(5) P(1) F(8) 28(1) 1_555 1_555 1_555 yes
F(5) P(1) F(9) 58(1) 1_555 1_555 1_555 yes
F(5) P(1) F(10) 126(1) 1_555 1_555 1_555 yes
F(6) P(1) F(7) 128(1) 1_555 1_555 1_555 yes
F(6) P(1) F(8) 117(1) 1_555 1_555 1_555 yes
F(6) P(1) F(9) 29(1) 1_555 1_555 1_555 yes
F(6) P(1) F(10) 38(1) 1_555 1_555 1_555 yes
F(7) P(1) F(8) 113(2) 1_555 1_555 1_555 yes
F(7) P(1) F(9) 158(2) 1_555 1_555 1_555 yes
F(7) P(1) F(10) 90(2) 1_555 1_555 1_555 yes
F(8) P(1) F(9) 87(2) 1_555 1_555 1_555 yes
F(8) P(1) F(10) 154(2) 1_555 1_555 1_555 yes
F(9) P(1) F(10) 68(2) 1_555 1_555 1_555 yes
P(1) F(3) F(7) 68(1) 1_555 1_555 1_555 yes
P(1) F(3) F(10) 65(1) 1_555 1_555 1_555 yes
F(7) F(3) F(10) 130(2) 1_555 1_555 1_555 yes
P(1) F(4) F(7) 59.2(10) 1_555 1_555 1_555 yes
P(1) F(4) F(8) 53(1) 1_555 1_555 1_555 yes
F(7) F(4) F(8) 112(1) 1_555 1_555 1_555 yes
P(1) F(5) F(8) 61(2) 1_555 1_555 1_555 yes
P(1) F(5) F(9) 60(1) 1_555 1_555 1_555 yes
F(8) F(5) F(9) 122(3) 1_555 1_555 1_555 yes
P(1) F(6) F(9) 78(3) 1_555 1_555 1_555 yes
P(1) F(6) F(10) 71(2) 1_555 1_555 1_555 yes
F(9) F(6) F(10) 149(4) 1_555 1_555 1_555 yes
P(1) F(7) F(3) 71(1) 1_555 1_555 1_555 yes
P(1) F(7) F(4) 65(1) 1_555 1_555 1_555 yes
F(3) F(7) F(4) 136(1) 1_555 1_555 1_555 yes
P(1) F(8) F(4) 67(1) 1_555 1_555 1_555 yes
P(1) F(8) F(5) 89(3) 1_555 1_555 1_555 yes
F(4) F(8) F(5) 156(3) 1_555 1_555 1_555 yes
P(1) F(9) F(5) 60(1) 1_555 1_555 1_555 yes
P(1) F(9) F(6) 71(3) 1_555 1_555 1_555 yes
F(5) F(9) F(6) 132(4) 1_555 1_555 1_555 yes
P(1) F(10) F(3) 63(1) 1_555 1_555 1_555 yes
P(1) F(10) F(6) 69(2) 1_555 1_555 1_555 yes
F(3) F(10) F(6) 131(3) 1_555 1_555 1_555 yes
Ru(1) O(1) C(19) 125.0(4) 1_555 1_555 1_555 yes
Ru(1) N(1) C(1) 111.3(4) 1_555 1_555 1_555 yes
Ru(1) N(1) C(7) 105.0(4) 1_555 1_555 1_555 yes
Ru(1) N(1) C(13) 105.5(4) 1_555 1_555 1_555 yes
C(1) N(1) C(7) 111.8(6) 1_555 1_555 1_555 yes
C(1) N(1) C(13) 109.3(6) 1_555 1_555 1_555 yes
C(7) N(1) C(13) 113.7(5) 1_555 1_555 1_555 yes
Ru(1) N(2) C(2) 116.7(4) 1_555 1_555 1_555 yes
Ru(1) N(2) C(6) 127.9(5) 1_555 1_555 1_555 yes
C(2) N(2) C(6) 115.0(6) 1_555 1_555 1_555 yes
Ru(1) N(3) C(8) 112.5(4) 1_555 1_555 1_555 yes
Ru(1) N(3) C(12) 127.2(5) 1_555 1_555 1_555 yes
C(8) N(3) C(12) 119.6(6) 1_555 1_555 1_555 yes
Ru(1) N(4) C(14) 110.1(4) 1_555 1_555 1_555 yes
Ru(1) N(4) C(18) 132.3(4) 1_555 1_555 1_555 yes
C(14) N(4) C(18) 117.6(5) 1_555 1_555 1_555 yes
C(12) N(5) C(19) 131.4(6) 1_555 1_555 1_555 yes
C(12) N(5) H(31) 114.8(5) 1_555 1_555 1_555 no
C(19) N(5) H(31) 113.8(6) 1_555 1_555 1_555 no
C(18) N(6) C(30) 126.2(5) 1_555 1_555 1_555 yes
C(18) N(6) H(32) 117.2(5) 1_555 1_555 1_555 no
C(30) N(6) H(32) 116.1(5) 1_555 1_555 1_555 no
N(1) C(1) C(2) 113.0(6) 1_555 1_555 1_555 yes
N(1) C(1) H(2) 108.8(7) 1_555 1_555 1_555 no
N(1) C(1) H(3) 108.8(7) 1_555 1_555 1_555 no
C(2) C(1) H(2) 108.5(7) 1_555 1_555 1_555 no
C(2) C(1) H(3) 108.2(7) 1_555 1_555 1_555 no
H(2) C(1) H(3) 109.6(7) 1_555 1_555 1_555 no
N(2) C(2) C(1) 114.2(6) 1_555 1_555 1_555 yes
N(2) C(2) C(3) 123.0(6) 1_555 1_555 1_555 yes
C(1) C(2) C(3) 122.7(7) 1_555 1_555 1_555 yes
C(2) C(3) C(4) 120.2(8) 1_555 1_555 1_555 yes
C(2) C(3) H(4) 119.9(8) 1_555 1_555 1_555 no
C(4) C(3) H(4) 119.9(8) 1_555 1_555 1_555 no
C(3) C(4) C(5) 117.1(7) 1_555 1_555 1_555 yes
C(3) C(4) H(5) 121.2(10) 1_555 1_555 1_555 no
C(5) C(4) H(5) 121.7(9) 1_555 1_555 1_555 no
C(4) C(5) C(6) 120.2(7) 1_555 1_555 1_555 yes
C(4) C(5) H(6) 120.0(8) 1_555 1_555 1_555 no
C(6) C(5) H(6) 119.8(8) 1_555 1_555 1_555 no
N(2) C(6) C(5) 124.3(7) 1_555 1_555 1_555 yes
N(2) C(6) H(7) 117.7(7) 1_555 1_555 1_555 no
C(5) C(6) H(7) 118.0(7) 1_555 1_555 1_555 no
N(1) C(7) C(8) 110.6(5) 1_555 1_555 1_555 yes
N(1) C(7) H(1) 108.8(7) 1_555 1_555 1_555 no
N(1) C(7) H(8) 109.4(7) 1_555 1_555 1_555 no
C(8) C(7) H(1) 109.1(7) 1_555 1_555 1_555 no
C(8) C(7) H(8) 109.5(7) 1_555 1_555 1_555 no
H(1) C(7) H(8) 109.5(7) 1_555 1_555 1_555 no
N(3) C(8) C(7) 114.0(6) 1_555 1_555 1_555 yes
N(3) C(8) C(9) 121.4(6) 1_555 1_555 1_555 yes
C(7) C(8) C(9) 124.4(7) 1_555 1_555 1_555 yes
C(8) C(9) C(10) 119.0(7) 1_555 1_555 1_555 yes
C(8) C(9) H(9) 120.4(8) 1_555 1_555 1_555 no
C(10) C(9) H(9) 120.6(7) 1_555 1_555 1_555 no
C(9) C(10) C(11) 119.2(7) 1_555 1_555 1_555 yes
C(9) C(10) H(10) 120.5(8) 1_555 1_555 1_555 no
C(11) C(10) H(10) 120.3(8) 1_555 1_555 1_555 no
C(10) C(11) C(12) 120.3(7) 1_555 1_555 1_555 yes
C(10) C(11) H(11) 119.5(7) 1_555 1_555 1_555 no
C(12) C(11) H(11) 120.2(8) 1_555 1_555 1_555 no
N(3) C(12) N(5) 119.5(6) 1_555 1_555 1_555 yes
N(3) C(12) C(11) 120.3(7) 1_555 1_555 1_555 yes
N(5) C(12) C(11) 120.2(6) 1_555 1_555 1_555 yes
N(1) C(13) C(14) 107.9(5) 1_555 1_555 1_555 yes
N(1) C(13) H(12) 109.3(6) 1_555 1_555 1_555 no
N(1) C(13) H(13) 110.1(7) 1_555 1_555 1_555 no
C(14) C(13) H(12) 109.8(7) 1_555 1_555 1_555 no
C(14) C(13) H(13) 110.2(6) 1_555 1_555 1_555 no
H(12) C(13) H(13) 109.5(6) 1_555 1_555 1_555 no
N(4) C(14) C(13) 116.0(5) 1_555 1_555 1_555 yes
N(4) C(14) C(15) 121.8(6) 1_555 1_555 1_555 yes
C(13) C(14) C(15) 122.2(6) 1_555 1_555 1_555 yes
C(14) C(15) C(16) 119.7(6) 1_555 1_555 1_555 yes
C(14) C(15) H(14) 120.2(7) 1_555 1_555 1_555 no
C(16) C(15) H(14) 120.1(7) 1_555 1_555 1_555 no
C(15) C(16) C(17) 119.6(6) 1_555 1_555 1_555 yes
C(15) C(16) H(15) 120.4(7) 1_555 1_555 1_555 no
C(17) C(16) H(15) 119.9(7) 1_555 1_555 1_555 no
C(16) C(17) C(18) 119.0(6) 1_555 1_555 1_555 yes
C(16) C(17) H(16) 120.6(6) 1_555 1_555 1_555 no
C(18) C(17) H(16) 120.4(7) 1_555 1_555 1_555 no
N(4) C(18) N(6) 113.4(5) 1_555 1_555 1_555 yes
N(4) C(18) C(17) 122.2(6) 1_555 1_555 1_555 yes
N(6) C(18) C(17) 124.4(6) 1_555 1_555 1_555 yes
O(1) C(19) N(5) 124.2(6) 1_555 1_555 1_555 yes
O(1) C(19) C(20) 119.7(6) 1_555 1_555 1_555 yes
N(5) C(19) C(20) 116.0(6) 1_555 1_555 1_555 yes
C(19) C(20) C(21) 117.9(7) 1_555 1_555 1_555 yes
C(19) C(20) C(28) 121.4(6) 1_555 1_555 1_555 yes
C(21) C(20) C(28) 120.6(6) 1_555 1_555 1_555 yes
C(20) C(21) C(22) 120.6(7) 1_555 1_555 1_555 yes
C(20) C(21) H(17) 119.7(7) 1_555 1_555 1_555 no
C(22) C(21) H(17) 119.7(7) 1_555 1_555 1_555 no
C(21) C(22) C(23) 120.3(7) 1_555 1_555 1_555 yes
C(21) C(22) H(18) 119.9(9) 1_555 1_555 1_555 no
C(23) C(22) H(18) 119.8(9) 1_555 1_555 1_555 no
C(22) C(23) C(29) 121.6(7) 1_555 1_555 1_555 yes
C(22) C(23) H(19) 119.0(8) 1_555 1_555 1_555 no
C(29) C(23) H(19) 119.4(9) 1_555 1_555 1_555 no
C(25) C(24) C(29) 122.4(7) 1_555 1_555 1_555 yes
C(25) C(24) H(20) 118.8(9) 1_555 1_555 1_555 no
C(29) C(24) H(20) 118.8(8) 1_555 1_555 1_555 no
C(24) C(25) C(26) 118.2(8) 1_555 1_555 1_555 yes
C(24) C(25) H(21) 120.9(9) 1_555 1_555 1_555 no
C(26) C(25) H(21) 121.0(8) 1_555 1_555 1_555 no
C(25) C(26) C(27) 122.8(7) 1_555 1_555 1_555 yes
C(25) C(26) H(22) 118.5(8) 1_555 1_555 1_555 no
C(27) C(26) H(22) 118.7(8) 1_555 1_555 1_555 no
C(26) C(27) C(28) 120.2(7) 1_555 1_555 1_555 yes
C(26) C(27) H(23) 119.8(7) 1_555 1_555 1_555 no
C(28) C(27) H(23) 119.9(7) 1_555 1_555 1_555 no
C(20) C(28) C(27) 124.2(6) 1_555 1_555 1_555 yes
C(20) C(28) C(29) 118.3(6) 1_555 1_555 1_555 yes
C(27) C(28) C(29) 117.5(7) 1_555 1_555 1_555 yes
C(23) C(29) C(24) 122.4(7) 1_555 1_555 1_555 yes
C(23) C(29) C(28) 118.6(7) 1_555 1_555 1_555 yes
C(24) C(29) C(28) 118.9(7) 1_555 1_555 1_555 yes
O(2) C(30) N(6) 123.2(6) 1_555 1_555 1_555 yes
O(2) C(30) C(31) 123.0(6) 1_555 1_555 1_555 yes
N(6) C(30) C(31) 113.7(6) 1_555 1_555 1_555 yes
C(30) C(31) C(32) 120.2(7) 1_555 1_555 1_555 yes
C(30) C(31) C(39) 118.7(6) 1_555 1_555 1_555 yes
C(32) C(31) C(39) 121.0(6) 1_555 1_555 1_555 yes
C(31) C(32) C(33) 121.4(8) 1_555 1_555 1_555 yes
C(31) C(32) H(24) 119.2(7) 1_555 1_555 1_555 no
C(33) C(32) H(24) 119.4(8) 1_555 1_555 1_555 no
C(32) C(33) C(34) 118.4(8) 1_555 1_555 1_555 yes
C(32) C(33) H(25) 120.2(9) 1_555 1_555 1_555 no
C(34) C(33) H(25) 121.4(8) 1_555 1_555 1_555 no
C(33) C(34) C(40) 122.3(7) 1_555 1_555 1_555 yes
C(33) C(34) H(26) 118.6(9) 1_555 1_555 1_555 no
C(40) C(34) H(26) 119.1(9) 1_555 1_555 1_555 no
C(36) C(35) C(40) 122.4(8) 1_555 1_555 1_555 yes
C(36) C(35) H(27) 118.1(10) 1_555 1_555 1_555 no
C(40) C(35) H(27) 119.5(10) 1_555 1_555 1_555 no
C(35) C(36) C(37) 120.6(9) 1_555 1_555 1_555 yes
C(35) C(36) H(28) 120(1) 1_555 1_555 1_555 no
C(37) C(36) H(28) 118(1) 1_555 1_555 1_555 no
C(36) C(37) C(38) 117.7(9) 1_555 1_555 1_555 yes
C(36) C(37) H(29) 121.4(10) 1_555 1_555 1_555 no
C(38) C(37) H(29) 120.9(9) 1_555 1_555 1_555 no
C(37) C(38) C(39) 123.4(8) 1_555 1_555 1_555 yes
C(37) C(38) H(30) 118.4(9) 1_555 1_555 1_555 no
C(39) C(38) H(30) 118.2(8) 1_555 1_555 1_555 no
C(31) C(39) C(38) 125.3(7) 1_555 1_555 1_555 yes
C(31) C(39) C(40) 116.9(7) 1_555 1_555 1_555 yes
C(38) C(39) C(40) 117.8(7) 1_555 1_555 1_555 yes
C(34) C(40) C(35) 121.9(8) 1_555 1_555 1_555 yes
C(34) C(40) C(39) 120.0(8) 1_555 1_555 1_555 yes
C(35) C(40) C(39) 118.1(8) 1_555 1_555 1_555 yes

loop_
_geom_bond_atom_site_label_1
_geom_bond_atom_site_label_2
_geom_bond_distance
_geom_bond_site_symmetry_1
_geom_bond_site_symmetry_2
_geom_bond_publ_flag
Ru(1) Cl(1) 2.446(2) 1_555 1_555 yes
Ru(1) O(1) 2.091(4) 1_555 1_555 yes
Ru(1) N(1) 2.052(5) 1_555 1_555 yes
Ru(1) N(2) 2.004(5) 1_555 1_555 yes
Ru(1) N(3) 1.992(5) 1_555 1_555 yes
Ru(1) N(4) 2.125(5) 1_555 1_555 yes
P(1) F(1) 1.565(6) 1_555 1_555 yes
P(1) F(2) 1.557(6) 1_555 1_555 yes
P(1) F(3) 1.540(8) 1_555 1_555 yes
P(1) F(4) 1.601(8) 1_555 1_555 yes
P(1) F(5) 1.582(8) 1_555 1_555 yes
P(1) F(6) 1.54(1) 1_555 1_555 yes
P(1) F(7) 1.51(2) 1_555 1_555 yes
P(1) F(8) 1.40(3) 1_555 1_555 yes
P(1) F(9) 1.59(4) 1_555 1_555 yes
P(1) F(10) 1.56(4) 1_555 1_555 yes
F(3) F(7) 1.04(4) 1_555 1_555 yes
F(3) F(10) 1.36(4) 1_555 1_555 yes
F(4) F(7) 1.44(3) 1_555 1_555 yes
F(4) F(8) 1.48(4) 1_555 1_555 yes
F(5) F(8) 0.76(4) 1_555 1_555 yes
F(5) F(9) 1.55(5) 1_555 1_555 yes
F(6) F(9) 0.81(4) 1_555 1_555 yes
F(6) F(10) 1.02(5) 1_555 1_555 yes
O(1) C(19) 1.256(7) 1_555 1_555 yes
O(2) C(30) 1.219(8) 1_555 1_555 yes
N(1) C(1) 1.464(9) 1_555 1_555 yes
N(1) C(7) 1.498(8) 1_555 1_555 yes
N(1) C(13) 1.487(8) 1_555 1_555 yes
N(2) C(2) 1.374(8) 1_555 1_555 yes
N(2) C(6) 1.358(8) 1_555 1_555 yes
N(3) C(8) 1.370(9) 1_555 1_555 yes
N(3) C(12) 1.339(8) 1_555 1_555 yes
N(4) C(14) 1.373(7) 1_555 1_555 yes
N(4) C(18) 1.349(8) 1_555 1_555 yes
N(5) C(12) 1.398(8) 1_555 1_555 yes
N(5) C(19) 1.365(8) 1_555 1_555 yes
N(6) C(18) 1.401(8) 1_555 1_555 yes
N(6) C(30) 1.381(8) 1_555 1_555 yes
C(1) C(2) 1.493(9) 1_555 1_555 yes
C(2) C(3) 1.367(10) 1_555 1_555 yes
C(3) C(4) 1.38(1) 1_555 1_555 yes
C(4) C(5) 1.39(1) 1_555 1_555 yes
C(5) C(6) 1.34(1) 1_555 1_555 yes
C(7) C(8) 1.517(9) 1_555 1_555 yes
C(8) C(9) 1.373(10) 1_555 1_555 yes
C(9) C(10) 1.39(1) 1_555 1_555 yes
C(10) C(11) 1.36(1) 1_555 1_555 yes
C(11) C(12) 1.401(9) 1_555 1_555 yes
C(13) C(14) 1.509(9) 1_555 1_555 yes
C(14) C(15) 1.375(9) 1_555 1_555 yes
C(15) C(16) 1.367(10) 1_555 1_555 yes
C(16) C(17) 1.373(9) 1_555 1_555 yes
C(17) C(18) 1.391(8) 1_555 1_555 yes
C(19) C(20) 1.481(9) 1_555 1_555 yes
C(20) C(21) 1.378(9) 1_555 1_555 yes
C(20) C(28) 1.416(9) 1_555 1_555 yes
C(21) C(22) 1.41(1) 1_555 1_555 yes
C(22) C(23) 1.34(1) 1_555 1_555 yes
C(23) C(29) 1.42(1) 1_555 1_555 yes
C(24) C(25) 1.35(1) 1_555 1_555 yes
C(24) C(29) 1.41(1) 1_555 1_555 yes
C(25) C(26) 1.40(1) 1_555 1_555 yes
C(26) C(27) 1.36(1) 1_555 1_555 yes
C(27) C(28) 1.419(9) 1_555 1_555 yes
C(28) C(29) 1.431(9) 1_555 1_555 yes
C(30) C(31) 1.497(9) 1_555 1_555 yes
C(31) C(32) 1.348(10) 1_555 1_555 yes
C(31) C(39) 1.439(10) 1_555 1_555 yes
C(32) C(33) 1.416(10) 1_555 1_555 yes
C(33) C(34) 1.37(1) 1_555 1_555 yes
C(34) C(40) 1.38(1) 1_555 1_555 yes
C(35) C(36) 1.34(1) 1_555 1_555 yes
C(35) C(40) 1.42(1) 1_555 1_555 yes
C(36) C(37) 1.43(1) 1_555 1_555 yes
C(37) C(38) 1.38(1) 1_555 1_555 yes
C(38) C(39) 1.40(1) 1_555 1_555 yes
C(39) C(40) 1.427(9) 1_555 1_555 yes
